data_4073015
loop_
_publ_author_name
'Phillips, Andrew D.'
'Laurenczy, G\'abor'
'Scopelliti, Rosario'
'Dyson, Paul J.'

_publ_section_title
;
 Facile, Thermoreversible Cycloaddition of Small Molecules to a
 Ruthenium(II) Arene \b-Diketiminate
;
_journal_issue 5
_journal_name_full Organometallics
_journal_page_first 1120
_journal_paper_doi 10.1021/om070017r
_journal_volume 26
_journal_year 2007
_chemical_formula_sum 'C29 H32 Cl3 F3 N2 O3 Ru S'
_chemical_formula_weight 753.05
_chemical_name_common BzRuNacNacMeOTf.CHCl3
_chemical_name_systematic
; 
 ? 
;
_space_group_IT_number 2
_symmetry_cell_setting triclinic
_symmetry_Int_Tables_number 2
_symmetry_space_group_name_Hall '-P 1'
_symmetry_space_group_name_H-M 'P -1'
_atom_sites_solution_hydrogens geom
_atom_sites_solution_primary direct
_atom_sites_solution_secondary difmap
_audit_creation_method SHELXL-97
_cell_angle_alpha 111.714(11)
_cell_angle_beta 95.980(8)
_cell_angle_gamma 105.253(9)
_cell_formula_units_Z 2
_cell_length_a 11.6585(10)
_cell_length_b 12.3944(16)
_cell_length_c 12.7267(14)
_cell_measurement_reflns_used 5169
_cell_measurement_temperature 140(2)
_cell_measurement_theta_max 26.66415
_cell_measurement_theta_min 2.18715
_cell_volume 1606.1(4)
_computing_cell_refinement 'Oxford Diffraction CrysAlis RED'
_computing_data_collection 'Oxford Diffraction CrysAlis CCD'
_computing_data_reduction 'Oxford Diffraction CrysAlis RED'
_computing_molecular_graphics 'Diamond (Brandenburg, 2006)'
_computing_publication_material 'WINGX (Farrugia, 1999)'
_computing_structure_refinement 'SHELXL-97 (Sheldrick, 1997)'
_computing_structure_solution 'SHELXS-97 (Sheldrick, 1990)'
_diffrn_ambient_temperature 140(2)
_diffrn_detector_area_resol_mean 7
_diffrn_measured_fraction_theta_full 0.881
_diffrn_measured_fraction_theta_max 0.881
_diffrn_measurement_device_type 'Oxford Diffraction KM4/Sapphire CCD'
_diffrn_measurement_method 'phi and omega scans'
_diffrn_radiation_monochromator graphite
_diffrn_radiation_source 'fine-focus sealed tube'
_diffrn_radiation_type MoK\a
_diffrn_radiation_wavelength 0.71073
_diffrn_reflns_av_R_equivalents 0.0646
_diffrn_reflns_av_sigmaI/netI 0.1030
_diffrn_reflns_limit_h_max 13
_diffrn_reflns_limit_h_min -13
_diffrn_reflns_limit_k_max 14
_diffrn_reflns_limit_k_min -12
_diffrn_reflns_limit_l_max 13
_diffrn_reflns_limit_l_min -13
_diffrn_reflns_number 9203
_diffrn_reflns_theta_full 24.41
_diffrn_reflns_theta_max 24.41
_diffrn_reflns_theta_min 3.41
_diffrn_standards_decay_% 0
_exptl_absorpt_coefficient_mu 0.853
_exptl_absorpt_correction_T_max 0.9975
_exptl_absorpt_correction_T_min 0.7195
_exptl_absorpt_correction_type multi-scan
_exptl_absorpt_process_details
;
c.f. R.H. Blessing, Acta Cryst. (1995), a51, 33-38
;
_exptl_crystal_colour red
_exptl_crystal_density_diffrn 1.557
_exptl_crystal_density_method 'not measured'
_exptl_crystal_description plate
_exptl_crystal_F_000 764
_exptl_crystal_size_max 0.25
_exptl_crystal_size_mid 0.20
_exptl_crystal_size_min 0.15
_refine_diff_density_max 0.942
_refine_diff_density_min -1.384
_refine_diff_density_rms 0.131
_refine_ls_extinction_method none
_refine_ls_goodness_of_fit_ref 0.928
_refine_ls_hydrogen_treatment constr
_refine_ls_matrix_type full
_refine_ls_number_parameters 385
_refine_ls_number_reflns 4659
_refine_ls_number_restraints 0
_refine_ls_restrained_S_all 0.928
_refine_ls_R_factor_all 0.0776
_refine_ls_R_factor_gt 0.0552
_refine_ls_shift/su_max 0.001
_refine_ls_shift/su_mean 0.000
_refine_ls_structure_factor_coef Fsqd
_refine_ls_weighting_details 'calc w=1/[\s^2^(Fo^2^)+(0.0745P)^2^+0.0000P] where P=(Fo^2^+2Fc^2^)/3'
_refine_ls_weighting_scheme calc
_refine_ls_wR_factor_gt 0.1304
_refine_ls_wR_factor_ref 0.1391
_reflns_number_gt 3133
_reflns_number_total 4659
_reflns_threshold_expression I>2/s(I)
_cod_data_source_file om070017rsi20070108_083327.cif
_cod_data_source_block adp156
_cod_original_cell_volume 1606.1(3)
_cod_original_sg_symbol_Hall -P1
_cod_database_code 4073015

loop_
_symmetry_equiv_pos_as_xyz
'x, y, z'
'-x, -y, -z'

loop_
_atom_site_label
_atom_site_type_symbol
_atom_site_fract_x
_atom_site_fract_y
_atom_site_fract_z
_atom_site_U_iso_or_equiv
_atom_site_adp_type
_atom_site_occupancy
_atom_site_symmetry_multiplicity
_atom_site_calc_flag
_atom_site_refinement_flags
Ru1 Ru 0.33306(5) 0.20672(5) 0.44766(5) 0.02150(19) Uani 1 1 d .
Cl2 Cl 0.77269(17) 0.18733(18) 0.12123(17) 0.0473(6) Uani 1 1 d .
Cl3 Cl 0.6643(2) 0.3766(2) 0.15147(18) 0.0646(8) Uani 1 1 d .
Cl4 Cl 0.78334(17) 0.35899(18) 0.35334(16) 0.0409(5) Uani 1 1 d .
S1 S 0.12366(15) 0.52710(16) 0.28412(16) 0.0300(5) Uani 1 1 d .
F1 F 0.0911(4) 0.4002(4) 0.0601(4) 0.0590(14) Uani 1 1 d .
F2 F 0.2736(4) 0.4505(4) 0.1562(4) 0.0563(13) Uani 1 1 d .
F3 F 0.2111(4) 0.5852(4) 0.1230(4) 0.0546(13) Uani 1 1 d .
O1 O 0.0863(4) 0.4114(4) 0.2942(4) 0.0378(13) Uani 1 1 d .
O2 O 0.2300(4) 0.6197(5) 0.3714(4) 0.0465(15) Uani 1 1 d .
O4 O 0.0250(4) 0.5716(4) 0.2624(4) 0.0405(14) Uani 1 1 d .
N1 N 0.2973(4) 0.1082(5) 0.5411(4) 0.0204(13) Uani 1 1 d .
N2 N 0.2476(4) 0.0534(5) 0.3048(4) 0.0189(12) Uani 1 1 d .
C1 C 0.3288(6) 0.1792(6) 0.6653(6) 0.0231(16) Uani 1 1 d .
C2 C 0.2450(6) 0.2295(6) 0.7191(6) 0.0243(16) Uani 1 1 d .
C3 C 0.2823(7) 0.3056(6) 0.8388(6) 0.0346(18) Uani 1 1 d .
H3 H 0.2269 0.3405 0.8774 0.042 Uiso 1 1 calc R
C4 C 0.3981(7) 0.3308(7) 0.9019(6) 0.041(2) Uani 1 1 d .
H4 H 0.4220 0.3828 0.9825 0.049 Uiso 1 1 calc R
C5 C 0.4782(7) 0.2788(7) 0.8450(6) 0.0343(18) Uani 1 1 d .
H5 H 0.5574 0.2963 0.8881 0.041 Uiso 1 1 calc R
C6 C 0.4475(6) 0.2033(6) 0.7293(6) 0.0258(16) Uani 1 1 d .
C7 C 0.1181(6) 0.2005(7) 0.6511(6) 0.038(2) Uani 1 1 d .
H7A H 0.1238 0.2288 0.5889 0.057 Uiso 1 1 calc R
H7B H 0.0721 0.2423 0.7031 0.057 Uiso 1 1 calc R
H7C H 0.0762 0.1116 0.6175 0.057 Uiso 1 1 calc R
C8 C 0.5378(6) 0.1507(7) 0.6685(6) 0.0311(18) Uani 1 1 d .
H8A H 0.6147 0.1778 0.7248 0.047 Uiso 1 1 calc R
H8B H 0.5525 0.1795 0.6075 0.047 Uiso 1 1 calc R
H8C H 0.5045 0.0608 0.6338 0.047 Uiso 1 1 calc R
C9 C 0.2445(5) -0.0149(6) 0.5040(5) 0.0186(15) Uani 1 1 d .
C10 C 0.2296(6) -0.0719(6) 0.5907(6) 0.0311(18) Uani 1 1 d .
H10A H 0.3089 -0.0477 0.6424 0.047 Uiso 1 1 calc R
H10B H 0.1976 -0.1616 0.5491 0.047 Uiso 1 1 calc R
H10C H 0.1726 -0.0432 0.6365 0.047 Uiso 1 1 calc R
C11 C 0.1991(5) -0.0937(6) 0.3873(5) 0.0182(15) Uani 1 1 d .
H11 H 0.1657 -0.1786 0.3700 0.022 Uiso 1 1 calc R
C12 C 0.1971(5) -0.0630(6) 0.2935(6) 0.0212(16) Uani 1 1 d .
C13 C 0.1336(6) -0.1639(6) 0.1726(6) 0.0293(17) Uani 1 1 d .
H13A H 0.0677 -0.1431 0.1387 0.044 Uiso 1 1 calc R
H13B H 0.0995 -0.2422 0.1783 0.044 Uiso 1 1 calc R
H13C H 0.1927 -0.1711 0.1232 0.044 Uiso 1 1 calc R
C14 C 0.2307(6) 0.0743(5) 0.1984(5) 0.0200(15) Uani 1 1 d .
C15 C 0.1247(6) 0.1032(6) 0.1718(5) 0.0252(17) Uani 1 1 d .
C16 C 0.1110(7) 0.1334(6) 0.0790(6) 0.0342(19) Uani 1 1 d .
H16 H 0.0400 0.1516 0.0581 0.041 Uiso 1 1 calc R
C17 C 0.2002(7) 0.1375(7) 0.0158(6) 0.041(2) Uani 1 1 d .
H17 H 0.1910 0.1610 -0.0468 0.049 Uiso 1 1 calc R
C18 C 0.3037(7) 0.1076(6) 0.0422(6) 0.0362(19) Uani 1 1 d .
H18 H 0.3638 0.1102 -0.0026 0.043 Uiso 1 1 calc R
C19 C 0.3187(6) 0.0739(6) 0.1341(6) 0.0272(17) Uani 1 1 d .
C20 C 0.0283(6) 0.1019(6) 0.2427(6) 0.0326(18) Uani 1 1 d .
H20A H -0.0377 0.1235 0.2101 0.049 Uiso 1 1 calc R
H20B H 0.0647 0.1617 0.3231 0.049 Uiso 1 1 calc R
H20C H -0.0045 0.0197 0.2408 0.049 Uiso 1 1 calc R
C21 C 0.4304(6) 0.0396(7) 0.1610(6) 0.0360(19) Uani 1 1 d .
H21A H 0.4608 0.0742 0.2453 0.054 Uiso 1 1 calc R
H21B H 0.4940 0.0726 0.1259 0.054 Uiso 1 1 calc R
H21C H 0.4085 -0.0500 0.1291 0.054 Uiso 1 1 calc R
C22 C 0.5123(6) 0.3385(6) 0.4819(7) 0.0361(19) Uani 1 1 d .
H22 H 0.5865 0.3203 0.4836 0.043 Uiso 1 1 calc R
C23 C 0.4705(7) 0.3773(6) 0.5855(6) 0.0323(18) Uani 1 1 d .
H23 H 0.5191 0.3927 0.6575 0.039 Uiso 1 1 calc R
C24 C 0.3548(7) 0.3926(6) 0.5790(6) 0.0369(19) Uani 1 1 d .
H24 H 0.3238 0.4176 0.6471 0.044 Uiso 1 1 calc R
C25 C 0.2847(6) 0.3706(6) 0.4708(6) 0.0323(18) Uani 1 1 d .
H25 H 0.2044 0.3752 0.4655 0.039 Uiso 1 1 calc R
C26 C 0.3331(6) 0.3423(6) 0.3722(6) 0.0301(18) Uani 1 1 d .
H26 H 0.2880 0.3341 0.3015 0.036 Uiso 1 1 calc R
C27 C 0.4474(7) 0.3260(6) 0.3765(7) 0.0346(18) Uani 1 1 d .
H27 H 0.4805 0.3067 0.3093 0.041 Uiso 1 1 calc R
C28 C 0.1767(7) 0.4902(7) 0.1503(7) 0.0368(19) Uani 1 1 d .
C29 C 0.7865(6) 0.3398(6) 0.2104(6) 0.0324(18) Uani 1 1 d .
H29 H 0.8657 0.3959 0.2101 0.039 Uiso 1 1 calc R

loop_
_atom_site_aniso_label
_atom_site_aniso_U_11
_atom_site_aniso_U_22
_atom_site_aniso_U_33
_atom_site_aniso_U_23
_atom_site_aniso_U_13
_atom_site_aniso_U_12
Ru1 0.0160(3) 0.0181(3) 0.0273(3) 0.0071(2) 0.0016(2) 0.0054(2)
Cl2 0.0413(11) 0.0381(12) 0.0480(12) -0.0027(10) 0.0039(9) 0.0227(10)
Cl3 0.0895(18) 0.0669(16) 0.0416(12) 0.0096(12) -0.0013(12) 0.0572(15)
Cl4 0.0442(11) 0.0478(12) 0.0356(11) 0.0150(10) 0.0118(9) 0.0250(10)
S1 0.0210(9) 0.0231(10) 0.0413(11) 0.0092(9) 0.0016(8) 0.0084(8)
F1 0.061(3) 0.053(3) 0.042(3) 0.002(2) -0.003(2) 0.017(3)
F2 0.047(3) 0.055(3) 0.077(3) 0.023(3) 0.026(3) 0.035(3)
F3 0.065(3) 0.048(3) 0.076(3) 0.039(3) 0.033(3) 0.030(3)
O1 0.031(3) 0.032(3) 0.055(3) 0.024(3) 0.005(3) 0.010(2)
O2 0.034(3) 0.040(3) 0.038(3) -0.002(3) -0.010(2) 0.002(3)
O4 0.027(3) 0.039(3) 0.067(4) 0.027(3) 0.011(3) 0.022(3)
N1 0.011(3) 0.022(3) 0.023(3) 0.005(3) -0.002(2) 0.006(2)
N2 0.015(3) 0.020(3) 0.032(3) 0.018(3) 0.007(2) 0.010(2)
C1 0.022(4) 0.020(4) 0.031(4) 0.014(3) 0.005(3) 0.009(3)
C2 0.022(3) 0.025(4) 0.032(4) 0.018(3) 0.009(3) 0.008(3)
C3 0.048(5) 0.028(4) 0.032(4) 0.012(4) 0.019(4) 0.016(4)
C4 0.049(5) 0.034(5) 0.030(4) 0.007(4) 0.019(4) 0.006(4)
C5 0.030(4) 0.035(4) 0.033(4) 0.014(4) -0.002(3) 0.005(4)
C6 0.016(3) 0.023(4) 0.039(4) 0.013(3) 0.004(3) 0.006(3)
C7 0.021(4) 0.042(5) 0.054(5) 0.017(4) 0.013(4) 0.018(4)
C8 0.020(4) 0.041(5) 0.038(4) 0.018(4) 0.005(3) 0.017(3)
C9 0.014(3) 0.024(4) 0.028(4) 0.019(3) 0.010(3) 0.010(3)
C10 0.032(4) 0.028(4) 0.037(4) 0.017(4) 0.007(3) 0.010(3)
C11 0.014(3) 0.018(3) 0.028(4) 0.014(3) 0.005(3) 0.007(3)
C12 0.013(3) 0.024(4) 0.032(4) 0.013(3) 0.009(3) 0.012(3)
C13 0.033(4) 0.016(4) 0.035(4) 0.007(3) 0.005(3) 0.007(3)
C14 0.023(3) 0.011(3) 0.022(4) 0.007(3) 0.004(3) 0.001(3)
C15 0.025(4) 0.021(4) 0.019(4) 0.003(3) -0.008(3) 0.003(3)
C16 0.039(4) 0.021(4) 0.034(4) 0.009(4) -0.003(4) 0.007(4)
C17 0.051(5) 0.028(4) 0.032(4) 0.014(4) -0.012(4) 0.002(4)
C18 0.052(5) 0.021(4) 0.027(4) 0.006(3) 0.010(4) 0.005(4)
C19 0.029(4) 0.020(4) 0.025(4) 0.003(3) 0.006(3) 0.005(3)
C20 0.017(3) 0.023(4) 0.053(5) 0.013(4) 0.000(3) 0.006(3)
C21 0.031(4) 0.040(5) 0.039(4) 0.011(4) 0.015(3) 0.019(4)
C22 0.020(4) 0.021(4) 0.056(5) 0.011(4) 0.004(4) -0.002(3)
C23 0.044(5) 0.024(4) 0.021(4) 0.016(3) -0.004(3) -0.006(4)
C24 0.048(5) 0.014(4) 0.038(4) 0.003(3) 0.012(4) 0.004(4)
C25 0.027(4) 0.016(4) 0.047(5) 0.010(4) 0.002(4) 0.002(3)
C26 0.038(4) 0.021(4) 0.027(4) 0.015(3) -0.010(3) 0.003(3)
C27 0.035(4) 0.015(4) 0.046(5) 0.010(4) 0.010(4) 0.000(3)
C28 0.034(4) 0.028(4) 0.048(5) 0.018(4) 0.002(4) 0.009(4)
C29 0.032(4) 0.026(4) 0.035(4) 0.008(4) 0.012(3) 0.010(3)

loop_
_atom_type_symbol
_atom_type_description
_atom_type_scat_dispersion_real
_atom_type_scat_dispersion_imag
_atom_type_scat_source
C C 0.0033 0.0016 'International Tables Vol C Tables 4.2.6.8 and 6.1.1.4'
H H 0.0000 0.0000 'International Tables Vol C Tables 4.2.6.8 and 6.1.1.4'
N N 0.0061 0.0033 'International Tables Vol C Tables 4.2.6.8 and 6.1.1.4'
O O 0.0106 0.0060 'International Tables Vol C Tables 4.2.6.8 and 6.1.1.4'
F F 0.0171 0.0103 'International Tables Vol C Tables 4.2.6.8 and 6.1.1.4'
S S 0.1246 0.1234 'International Tables Vol C Tables 4.2.6.8 and 6.1.1.4'
Cl Cl 0.1484 0.1585 'International Tables Vol C Tables 4.2.6.8 and 6.1.1.4'
Ru Ru -1.2594 0.8363 'International Tables Vol C Tables 4.2.6.8 and 6.1.1.4'

loop_
_geom_angle_atom_site_label_1
_geom_angle_atom_site_label_2
_geom_angle_atom_site_label_3
_geom_angle
N2 Ru1 N1 88.5(2)
N2 Ru1 C22 127.9(2)
N1 Ru1 C22 121.4(2)
N2 Ru1 C25 118.8(2)
N1 Ru1 C25 125.7(2)
C22 Ru1 C25 79.6(3)
N2 Ru1 C24 154.5(2)
N1 Ru1 C24 100.6(2)
C22 Ru1 C24 66.9(3)
C25 Ru1 C24 37.6(2)
N2 Ru1 C26 98.5(2)
N1 Ru1 C26 162.1(2)
C22 Ru1 C26 66.5(3)
C25 Ru1 C26 36.9(3)
C24 Ru1 C26 66.6(3)
N2 Ru1 C27 101.9(2)
N1 Ru1 C27 157.2(2)
C22 Ru1 C27 37.1(3)
C25 Ru1 C27 66.7(3)
C24 Ru1 C27 78.7(3)
C26 Ru1 C27 36.6(2)
N2 Ru1 C23 164.9(2)
N1 Ru1 C23 98.7(2)
C22 Ru1 C23 37.4(3)
C25 Ru1 C23 67.4(3)
C24 Ru1 C23 36.9(3)
C26 Ru1 C23 78.6(2)
C27 Ru1 C23 66.8(3)
O1 S1 O4 114.6(3)
O1 S1 O2 114.7(3)
O4 S1 O2 114.6(3)
O1 S1 C28 103.7(3)
O4 S1 C28 103.4(3)
O2 S1 C28 103.8(3)
C9 N1 C1 116.0(5)
C9 N1 Ru1 129.1(4)
C1 N1 Ru1 114.9(4)
C12 N2 C14 116.6(5)
C12 N2 Ru1 129.5(4)
C14 N2 Ru1 113.7(4)
C2 C1 C6 121.4(6)
C2 C1 N1 119.2(5)
C6 C1 N1 119.4(5)
C1 C2 C3 117.5(6)
C1 C2 C7 121.0(6)
C3 C2 C7 121.5(6)
C4 C3 C2 121.7(6)
C4 C3 H3 119.1
C2 C3 H3 119.1
C5 C4 C3 118.8(7)
C5 C4 H4 120.6
C3 C4 H4 120.6
C6 C5 C4 122.5(7)
C6 C5 H5 118.7
C4 C5 H5 118.7
C5 C6 C1 118.1(6)
C5 C6 C8 121.5(6)
C1 C6 C8 120.3(6)
C2 C7 H7A 109.5
C2 C7 H7B 109.5
H7A C7 H7B 109.5
C2 C7 H7C 109.5
H7A C7 H7C 109.5
H7B C7 H7C 109.5
C6 C8 H8A 109.5
C6 C8 H8B 109.5
H8A C8 H8B 109.5
C6 C8 H8C 109.5
H8A C8 H8C 109.5
H8B C8 H8C 109.5
N1 C9 C11 122.6(6)
N1 C9 C10 120.4(6)
C11 C9 C10 117.0(6)
C9 C10 H10A 109.5
C9 C10 H10B 109.5
H10A C10 H10B 109.5
C9 C10 H10C 109.5
H10A C10 H10C 109.5
H10B C10 H10C 109.5
C12 C11 C9 127.5(6)
C12 C11 H11 116.2
C9 C11 H11 116.2
N2 C12 C11 122.5(6)
N2 C12 C13 118.7(6)
C11 C12 C13 118.7(6)
C12 C13 H13A 109.5
C12 C13 H13B 109.5
H13A C13 H13B 109.5
C12 C13 H13C 109.5
H13A C13 H13C 109.5
H13B C13 H13C 109.5
C19 C14 C15 122.7(6)
C19 C14 N2 120.7(5)
C15 C14 N2 116.4(5)
C16 C15 C14 118.0(7)
C16 C15 C20 120.0(6)
C14 C15 C20 122.0(6)
C15 C16 C17 120.1(7)
C15 C16 H16 120.0
C17 C16 H16 120.0
C16 C17 C18 121.2(7)
C16 C17 H17 119.4
C18 C17 H17 119.4
C19 C18 C17 119.9(7)
C19 C18 H18 120.0
C17 C18 H18 120.0
C14 C19 C18 117.9(6)
C14 C19 C21 122.5(6)
C18 C19 C21 119.5(6)
C15 C20 H20A 109.5
C15 C20 H20B 109.5
H20A C20 H20B 109.5
C15 C20 H20C 109.5
H20A C20 H20C 109.5
H20B C20 H20C 109.5
C19 C21 H21A 109.5
C19 C21 H21B 109.5
H21A C21 H21B 109.5
C19 C21 H21C 109.5
H21A C21 H21C 109.5
H21B C21 H21C 109.5
C27 C22 C23 121.9(6)
C27 C22 Ru1 73.9(4)
C23 C22 Ru1 73.9(4)
C27 C22 H22 119.0
C23 C22 H22 119.0
Ru1 C22 H22 124.9
C24 C23 C22 118.1(6)
C24 C23 Ru1 70.8(4)
C22 C23 Ru1 68.8(4)
C24 C23 H23 121.0
C22 C23 H23 121.0
Ru1 C23 H23 132.1
C23 C24 C25 120.0(7)
C23 C24 Ru1 72.3(4)
C25 C24 Ru1 69.5(4)
C23 C24 H24 120.0
C25 C24 H24 120.0
Ru1 C24 H24 130.8
C26 C25 C24 120.3(6)
C26 C25 Ru1 73.4(4)
C24 C25 Ru1 72.9(4)
C26 C25 H25 119.9
C24 C25 H25 119.9
Ru1 C25 H25 125.6
C25 C26 C27 120.6(6)
C25 C26 Ru1 69.6(4)
C27 C26 Ru1 72.1(4)
C25 C26 H26 119.7
C27 C26 H26 119.7
Ru1 C26 H26 131.4
C26 C27 C22 118.7(7)
C26 C27 Ru1 71.3(4)
C22 C27 Ru1 69.0(4)
C26 C27 H27 120.6
C22 C27 H27 120.6
Ru1 C27 H27 131.7
F3 C28 F1 107.1(6)
F3 C28 F2 106.5(6)
F1 C28 F2 106.0(6)
F3 C28 S1 112.9(5)
F1 C28 S1 112.1(5)
F2 C28 S1 111.8(5)
Cl4 C29 Cl2 111.3(4)
Cl4 C29 Cl3 110.3(4)
Cl2 C29 Cl3 108.3(4)
Cl4 C29 H29 109.0
Cl2 C29 H29 109.0
Cl3 C29 H29 109.0

loop_
_geom_bond_atom_site_label_1
_geom_bond_atom_site_label_2
_geom_bond_distance
Ru1 N2 1.995(5)
Ru1 N1 1.997(5)
Ru1 C22 2.171(7)
Ru1 C25 2.174(6)
Ru1 C24 2.218(7)
Ru1 C26 2.223(7)
Ru1 C27 2.233(8)
Ru1 C23 2.237(7)
Cl2 C29 1.760(7)
Cl3 C29 1.782(7)
Cl4 C29 1.750(7)
S1 O1 1.443(5)
S1 O4 1.444(4)
S1 O2 1.452(5)
S1 C28 1.812(8)
F1 C28 1.336(8)
F2 C28 1.351(8)
F3 C28 1.324(8)
N1 C9 1.357(8)
N1 C1 1.445(8)
N2 C12 1.353(8)
N2 C14 1.474(8)
C1 C2 1.399(9)
C1 C6 1.426(8)
C2 C3 1.408(9)
C2 C7 1.513(8)
C3 C4 1.390(10)
C3 H3 0.9500
C4 C5 1.387(10)
C4 H4 0.9500
C5 C6 1.365(9)
C5 H5 0.9500
C6 C8 1.513(9)
C7 H7A 0.9800
C7 H7B 0.9800
C7 H7C 0.9800
C8 H8A 0.9800
C8 H8B 0.9800
C8 H8C 0.9800
C9 C11 1.390(8)
C9 C10 1.515(9)
C10 H10A 0.9800
C10 H10B 0.9800
C10 H10C 0.9800
C11 C12 1.380(9)
C11 H11 0.9500
C12 C13 1.527(9)
C13 H13A 0.9800
C13 H13B 0.9800
C13 H13C 0.9800
C14 C19 1.377(9)
C14 C15 1.415(8)
C15 C16 1.372(10)
C15 C20 1.513(9)
C16 C17 1.381(10)
C16 H16 0.9500
C17 C18 1.397(10)
C17 H17 0.9500
C18 C19 1.389(9)
C18 H18 0.9500
C19 C21 1.516(9)
C20 H20A 0.9800
C20 H20B 0.9800
C20 H20C 0.9800
C21 H21A 0.9800
C21 H21B 0.9800
C21 H21C 0.9800
C22 C27 1.403(10)
C22 C23 1.413(10)
C22 H22 0.9500
C23 C24 1.409(10)
C23 H23 0.9500
C24 C25 1.417(10)
C24 H24 0.9500
C25 C26 1.393(10)
C25 H25 0.9500
C26 C27 1.398(9)
C26 H26 0.9500
C27 H27 0.9500
C29 H29 1.0000

loop_
_geom_torsion_atom_site_label_1
_geom_torsion_atom_site_label_2
_geom_torsion_atom_site_label_3
_geom_torsion_atom_site_label_4
_geom_torsion
N2 Ru1 N1 C9 4.8(5)
C22 Ru1 N1 C9 -129.9(5)
C25 Ru1 N1 C9 129.8(5)
C24 Ru1 N1 C9 160.8(5)
C26 Ru1 N1 C9 118.3(7)
C27 Ru1 N1 C9 -113.2(7)
C23 Ru1 N1 C9 -161.8(5)
N2 Ru1 N1 C1 -172.9(4)
C22 Ru1 N1 C1 52.4(5)
C25 Ru1 N1 C1 -47.9(5)
C24 Ru1 N1 C1 -16.9(4)
C26 Ru1 N1 C1 -59.5(8)
C27 Ru1 N1 C1 69.0(7)
C23 Ru1 N1 C1 20.4(4)
N1 Ru1 N2 C12 -2.7(5)
C22 Ru1 N2 C12 127.1(5)
C25 Ru1 N2 C12 -133.3(5)
C24 Ru1 N2 C12 -114.5(7)
C26 Ru1 N2 C12 -166.1(5)
C27 Ru1 N2 C12 156.8(5)
C23 Ru1 N2 C12 116.3(9)
N1 Ru1 N2 C14 172.4(4)
C22 Ru1 N2 C14 -57.8(5)
C25 Ru1 N2 C14 41.8(5)
C24 Ru1 N2 C14 60.5(7)
C26 Ru1 N2 C14 8.9(4)
C27 Ru1 N2 C14 -28.1(4)
C23 Ru1 N2 C14 -68.6(9)
C9 N1 C1 C2 -92.6(7)
Ru1 N1 C1 C2 85.5(7)
C9 N1 C1 C6 91.5(7)
Ru1 N1 C1 C6 -90.4(6)
C6 C1 C2 C3 0.4(10)
N1 C1 C2 C3 -175.4(6)
C6 C1 C2 C7 -178.2(6)
N1 C1 C2 C7 5.9(10)
C1 C2 C3 C4 0.3(11)
C7 C2 C3 C4 178.9(7)
C2 C3 C4 C5 -0.4(11)
C3 C4 C5 C6 -0.2(12)
C4 C5 C6 C1 0.9(11)
C4 C5 C6 C8 178.1(7)
C2 C1 C6 C5 -1.0(10)
N1 C1 C6 C5 174.8(6)
C2 C1 C6 C8 -178.2(7)
N1 C1 C6 C8 -2.4(10)
C1 N1 C9 C11 174.0(5)
Ru1 N1 C9 C11 -3.7(8)
C1 N1 C9 C10 -4.3(8)
Ru1 N1 C9 C10 178.0(4)
N1 C9 C11 C12 -1.6(10)
C10 C9 C11 C12 176.8(5)
C14 N2 C12 C11 -175.6(5)
Ru1 N2 C12 C11 -0.7(8)
C14 N2 C12 C13 3.4(7)
Ru1 N2 C12 C13 178.4(4)
C9 C11 C12 N2 3.8(9)
C9 C11 C12 C13 -175.3(6)
C12 N2 C14 C19 -95.5(7)
Ru1 N2 C14 C19 88.8(6)
C12 N2 C14 C15 88.9(6)
Ru1 N2 C14 C15 -86.8(6)
C19 C14 C15 C16 -0.9(10)
N2 C14 C15 C16 174.6(6)
C19 C14 C15 C20 179.4(6)
N2 C14 C15 C20 -5.1(9)
C14 C15 C16 C17 -1.2(10)
C20 C15 C16 C17 178.5(6)
C15 C16 C17 C18 2.0(11)
C16 C17 C18 C19 -0.5(11)
C15 C14 C19 C18 2.3(10)
N2 C14 C19 C18 -173.0(6)
C15 C14 C19 C21 -178.3(6)
N2 C14 C19 C21 6.4(10)
C17 C18 C19 C14 -1.6(10)
C17 C18 C19 C21 179.0(6)
N2 Ru1 C22 C27 53.5(5)
N1 Ru1 C22 C27 169.4(4)
C25 Ru1 C22 C27 -65.0(4)
C24 Ru1 C22 C27 -102.1(5)
C26 Ru1 C22 C27 -28.7(4)
C23 Ru1 C22 C27 -131.1(6)
N2 Ru1 C22 C23 -175.4(3)
N1 Ru1 C22 C23 -59.5(5)
C25 Ru1 C22 C23 66.1(4)
C24 Ru1 C22 C23 29.0(4)
C26 Ru1 C22 C23 102.4(4)
C27 Ru1 C22 C23 131.1(6)
C27 C22 C23 C24 5.9(10)
Ru1 C22 C23 C24 -52.7(6)
C27 C22 C23 Ru1 58.6(6)
N2 Ru1 C23 C24 146.1(8)
N1 Ru1 C23 C24 -96.1(4)
C22 Ru1 C23 C24 132.0(6)
C25 Ru1 C23 C24 29.1(4)
C26 Ru1 C23 C24 66.0(5)
C27 Ru1 C23 C24 102.4(5)
N2 Ru1 C23 C22 14.1(10)
N1 Ru1 C23 C22 131.9(4)
C25 Ru1 C23 C22 -103.0(5)
C24 Ru1 C23 C22 -132.0(6)
C26 Ru1 C23 C22 -66.0(4)
C27 Ru1 C23 C22 -29.7(4)
C22 C23 C24 C25 -0.8(10)
Ru1 C23 C24 C25 -52.5(6)
C22 C23 C24 Ru1 51.7(6)
N2 Ru1 C24 C23 -160.3(5)
N1 Ru1 C24 C23 90.4(4)
C22 Ru1 C24 C23 -29.3(4)
C25 Ru1 C24 C23 -132.8(7)
C26 Ru1 C24 C23 -102.6(5)
C27 Ru1 C24 C23 -66.3(4)
N2 Ru1 C24 C25 -27.5(8)
N1 Ru1 C24 C25 -136.8(4)
C22 Ru1 C24 C25 103.4(5)
C26 Ru1 C24 C25 30.1(4)
C27 Ru1 C24 C25 66.4(5)
C23 Ru1 C24 C25 132.8(7)
C23 C24 C25 C26 -4.5(10)
Ru1 C24 C25 C26 -58.3(6)
C23 C24 C25 Ru1 53.8(6)
N2 Ru1 C25 C26 -63.2(4)
N1 Ru1 C25 C26 -174.1(3)
C22 Ru1 C25 C26 64.5(4)
C24 Ru1 C25 C26 129.9(6)
C27 Ru1 C25 C26 28.0(4)
C23 Ru1 C25 C26 101.4(4)
N2 Ru1 C25 C24 166.9(4)
N1 Ru1 C25 C24 55.9(5)
C22 Ru1 C25 C24 -65.5(5)
C26 Ru1 C25 C24 -129.9(6)
C27 Ru1 C25 C24 -102.0(5)
C23 Ru1 C25 C24 -28.5(4)
C24 C25 C26 C27 4.9(10)
Ru1 C25 C26 C27 -53.1(6)
C24 C25 C26 Ru1 58.0(6)
N2 Ru1 C26 C25 127.7(4)
N1 Ru1 C26 C25 15.7(9)
C22 Ru1 C26 C25 -104.5(5)
C24 Ru1 C26 C25 -30.7(4)
C27 Ru1 C26 C25 -133.7(6)
C23 Ru1 C26 C25 -67.3(4)
N2 Ru1 C26 C27 -98.6(4)
N1 Ru1 C26 C27 149.4(6)
C22 Ru1 C26 C27 29.1(4)
C25 Ru1 C26 C27 133.7(6)
C24 Ru1 C26 C27 103.0(5)
C23 Ru1 C26 C27 66.3(4)
C25 C26 C27 C22 0.1(10)
Ru1 C26 C27 C22 -51.9(6)
C25 C26 C27 Ru1 52.0(6)
C23 C22 C27 C26 -5.6(10)
Ru1 C22 C27 C26 53.0(6)
C23 C22 C27 Ru1 -58.6(6)
N2 Ru1 C27 C26 88.2(4)
N1 Ru1 C27 C26 -156.2(5)
C22 Ru1 C27 C26 -132.3(6)
C25 Ru1 C27 C26 -28.2(4)
C24 Ru1 C27 C26 -65.8(4)
C23 Ru1 C27 C26 -102.5(5)
N2 Ru1 C27 C22 -139.5(4)
N1 Ru1 C27 C22 -23.9(8)
C25 Ru1 C27 C22 104.1(5)
C24 Ru1 C27 C22 66.5(4)
C26 Ru1 C27 C22 132.3(6)
C23 Ru1 C27 C22 29.8(4)
O1 S1 C28 F3 177.5(5)
O4 S1 C28 F3 57.6(6)
O2 S1 C28 F3 -62.3(6)
O1 S1 C28 F1 56.5(5)
O4 S1 C28 F1 -63.4(6)
O2 S1 C28 F1 176.7(5)
O1 S1 C28 F2 -62.3(6)
O4 S1 C28 F2 177.8(5)
O2 S1 C28 F2 57.8(6)
